data_2021962
loop_
_publ_author_name
'Zhao, Fang-Hua'
'Li, Zhong-Lin'
'Zhang, Shu-Fang'
'Han, Jian-Hui'
'Zhang, Mei'
'Han, Jun'
'Lin, Yu-Wen'
'You, Jin-Mao'

_publ_section_title
;
 Two new Ni^II^ and Zn^II^ metal--organic frameworks of glutarate and
 1,4-bis[(2-methyl-1<i>H</i>-imidazol-1-yl)methyl]benzene ligands:
 syntheses, structures and luminescence sensing properties
;
_journal_coeditor_code DG3002
_journal_issue 2
_journal_name_full 'Acta Crystallographica Section C'
_journal_page_first
;
;
_journal_paper_doi 10.1107/S2053229620000042
_journal_volume 76
_journal_year 2020
_chemical_formula_iupac '[Ni2 (C5 H6 O4)2 (C16 H18 N4)2 (H2 O)2], H2 O'
_chemical_formula_moiety 'C42 H52 N8 Ni2 O10, H2 O'
_chemical_formula_sum 'C42 H54 N8 Ni2 O11'
_chemical_formula_weight 964.35
_chemical_name_systematic
'Poly[diaquabis{\m~2~-1,4-bis[(2-methyl-1<i>H</i>-imidazol-1-yl)methyl]benzene}bis(\m~2~-glutarato)dinickel(II)] monohydrate]'
_space_group_crystal_system monoclinic
_space_group_IT_number 15
_space_group_name_Hall '-C 2yc'
_space_group_name_H-M_alt 'C 1 2/c 1'
_atom_sites_solution_hydrogens mixed
_audit_creation_method SHELXL-2014/7
_cell_angle_alpha 90
_cell_angle_beta 95.989(3)
_cell_angle_gamma 90
_cell_formula_units_Z 4
_cell_length_a 12.1880(10)
_cell_length_b 15.6516(10)
_cell_length_c 22.7466(19)
_cell_measurement_reflns_used 9972
_cell_measurement_temperature 153(2)
_cell_measurement_theta_max 26.37
_cell_measurement_theta_min 2.24
_cell_volume 4315.5(6)
_computing_cell_refinement
;
SMART (Bruker, 2016)
;
_computing_data_collection
;
SMART (Bruker, 2016)
;
_computing_data_reduction
;
SAINT (Bruker, 2016)
;
_computing_molecular_graphics
;
SHELXTL (Bruker, 2016)
;
_computing_publication_material
;
SHELXTL (Bruker, 2016)
;
_computing_structure_refinement
;
SHELXL2014 (Sheldrick, 2015b)
;
_computing_structure_solution
;
SHELXT (Sheldrick, 2015a)
;
_diffrn_ambient_temperature 153(2)
_diffrn_measured_fraction_theta_full 0.999
_diffrn_measured_fraction_theta_max 0.998
_diffrn_measurement_device_type 'Bruker SMART CCD area detector'
_diffrn_measurement_method 'phi and omega scans'
_diffrn_radiation_type MoK\a
_diffrn_radiation_wavelength 0.71073
_diffrn_reflns_av_R_equivalents 0.0408
_diffrn_reflns_av_unetI/netI 0.0238
_diffrn_reflns_limit_h_max 15
_diffrn_reflns_limit_h_min -15
_diffrn_reflns_limit_k_max 19
_diffrn_reflns_limit_k_min -19
_diffrn_reflns_limit_l_max 28
_diffrn_reflns_limit_l_min -28
_diffrn_reflns_number 31530
_diffrn_reflns_theta_full 25.242
_diffrn_reflns_theta_max 26.419
_diffrn_reflns_theta_min 2.239
_exptl_absorpt_coefficient_mu 0.943
_exptl_absorpt_correction_type none
_exptl_crystal_colour green
_exptl_crystal_density_diffrn 1.484
_exptl_crystal_description block
_exptl_crystal_F_000 2024
_exptl_crystal_size_max 0.200
_exptl_crystal_size_mid 0.200
_exptl_crystal_size_min 0.200
_refine_diff_density_max 0.923
_refine_diff_density_min -0.493
_refine_ls_extinction_method none
_refine_ls_goodness_of_fit_ref 1.053
_refine_ls_hydrogen_treatment constr
_refine_ls_matrix_type full
_refine_ls_number_parameters 287
_refine_ls_number_reflns 4437
_refine_ls_number_restraints 0
_refine_ls_restrained_S_all 1.053
_refine_ls_R_factor_all 0.0451
_refine_ls_R_factor_gt 0.0366
_refine_ls_shift/su_max 0.001
_refine_ls_shift/su_mean 0.000
_refine_ls_structure_factor_coef Fsqd
_refine_ls_weighting_details 'w=1/[\s^2^(Fo^2^)+(0.0433P)^2^+11.7921P] where P=(Fo^2^+2Fc^2^)/3'
_refine_ls_weighting_scheme calc
_refine_ls_wR_factor_gt 0.0891
_refine_ls_wR_factor_ref 0.0945
_reflns_number_gt 3873
_reflns_number_total 4437
_reflns_threshold_expression 'I > 2\s(I)'
_cod_data_source_file dg3002sup1.cif
_cod_data_source_block 1
_cod_original_sg_symbol_H-M 'C 2/c'
_cod_database_code 2021962
_shelx_space_group_comment
;
The symmetry employed for this shelxl refinement is uniquely defined
by the following loop, which should always be used as a source of
symmetry information in preference to the above space-group names.
They are only intended as comments.
;
_shelx_estimated_absorpt_t_min 0.834
_shelx_estimated_absorpt_t_max 0.834

loop_
_space_group_symop_operation_xyz
'x, y, z'
'-x, y, -z+1/2'
'x+1/2, y+1/2, z'
'-x+1/2, y+1/2, -z+1/2'
'-x, -y, -z'
'x, -y, z-1/2'
'-x+1/2, -y+1/2, -z'
'x+1/2, -y+1/2, z-1/2'

loop_
_atom_site_type_symbol
_atom_site_label
_atom_site_fract_x
_atom_site_fract_y
_atom_site_fract_z
_atom_site_U_iso_or_equiv
_atom_site_adp_type
_atom_site_calc_flag
_atom_site_occupancy
C C1 0.24387(18) 0.06356(13) 0.22946(10) 0.0169(4) Uani d 1
C C2 0.1795(2) 0.03640(15) 0.17219(10) 0.0231(5) Uani d 1
H H2A 0.2317 0.0253 0.1425 0.028 Uiso calc 1
H H2B 0.1306 0.0839 0.1573 0.028 Uiso calc 1
C C3 0.3905(2) 0.45638(14) 0.32142(10) 0.0193(5) Uani d 1
H H3A 0.4437 0.4678 0.2923 0.023 Uiso calc 1
H H3B 0.4332 0.4437 0.3599 0.023 Uiso calc 1
C C4 0.3214(2) 0.37859(15) 0.30151(12) 0.0284(6) Uani d 1
H H4A 0.2985 0.3837 0.2586 0.034 Uiso calc 1
H H4B 0.2536 0.3789 0.3220 0.034 Uiso calc 1
C C5 0.3795(2) 0.29295(14) 0.31307(10) 0.0201(5) Uani d 1
C C6 0.1355(2) 0.18932(18) 0.39624(13) 0.0321(6) Uani d 1
H H6A 0.1577 0.2127 0.3593 0.048 Uiso calc 1
H H6B 0.1039 0.2350 0.4187 0.048 Uiso calc 1
H H6C 0.0803 0.1444 0.3872 0.048 Uiso calc 1
C C7 0.2338(2) 0.15268(15) 0.43199(11) 0.0234(5) Uani d 1
C C8 0.3420(2) 0.10487(17) 0.50810(12) 0.0305(6) Uani d 1
H H8 0.3707 0.0892 0.5470 0.037 Uiso calc 1
C C9 0.3921(2) 0.09672(16) 0.45896(11) 0.0259(5) Uani d 1
H H9 0.4635 0.0732 0.4572 0.031 Uiso calc 1
C C10 0.1480(2) 0.14476(17) 0.52737(11) 0.0276(5) Uani d 1
H H10A 0.1070 0.1989 0.5197 0.033 Uiso calc 1
H H10B 0.1774 0.1437 0.5696 0.033 Uiso calc 1
C C11 0.0705(2) 0.06963(16) 0.51408(10) 0.0220(5) Uani d 1
C C12 -0.0394(2) 0.08282(16) 0.49313(11) 0.0252(5) Uani d 1
H H12 -0.0671 0.1394 0.4883 0.030 Uiso calc 1
C C13 -0.1091(2) 0.01379(17) 0.47920(10) 0.0248(5) Uani d 1
H H13 -0.1840 0.0237 0.4649 0.030 Uiso calc 1
C C14 0.1837(2) -0.05222(15) 0.37851(11) 0.0248(5) Uani d 1
H H14A 0.1930 -0.0418 0.4212 0.037 Uiso calc 1
H H14B 0.1303 -0.0985 0.3696 0.037 Uiso calc 1
H H14C 0.1567 -0.0001 0.3579 0.037 Uiso calc 1
C C15 0.29122(18) -0.07686(14) 0.35848(9) 0.0166(4) Uani d 1
C C16 0.45185(19) -0.07636(15) 0.32541(10) 0.0214(5) Uani d 1
H H16 0.5177 -0.0565 0.3111 0.026 Uiso calc 1
C C17 0.4265(2) -0.15921(16) 0.33369(11) 0.0246(5) Uani d 1
H H17 0.4700 -0.2077 0.3263 0.029 Uiso calc 1
C C18 0.2633(2) -0.23363(14) 0.37256(10) 0.0241(5) Uani d 1
H H18A 0.2987 -0.2858 0.3588 0.029 Uiso calc 1
H H18B 0.1874 -0.2311 0.3524 0.029 Uiso calc 1
C C19 0.25740(19) -0.24064(14) 0.43884(10) 0.0188(5) Uani d 1
C C20 0.3251(2) -0.19379(15) 0.48008(11) 0.0234(5) Uani d 1
H H20 0.3771 -0.1549 0.4669 0.028 Uiso calc 1
C C21 0.1823(2) -0.29695(15) 0.45978(11) 0.0229(5) Uani d 1
H H21 0.1352 -0.3296 0.4325 0.027 Uiso calc 1
N N1 0.32406(17) 0.12776(13) 0.41059(9) 0.0233(4) Uani d 1
N N2 0.23899(19) 0.14107(14) 0.49083(9) 0.0278(5) Uani d 1
N N3 0.36720(15) -0.02482(11) 0.34099(8) 0.0160(4) Uani d 1
N N4 0.32452(16) -0.15905(11) 0.35517(8) 0.0184(4) Uani d 1
Ni Ni1 0.35165(2) 0.10492(2) 0.32341(2) 0.01340(9) Uani d 1
O O1 0.34783(13) 0.07068(10) 0.23281(7) 0.0193(3) Uani d 1
O O2 0.19381(12) 0.07799(10) 0.27437(7) 0.0183(3) Uani d 1
O O3 0.32132(14) 0.22832(10) 0.29864(8) 0.0268(4) Uani d 1
O O4 0.47570(15) 0.29124(11) 0.33788(9) 0.0317(4) Uani d 1
O O5 0.51657(12) 0.12815(10) 0.34470(7) 0.0165(3) Uani d 1
H H5A 0.5126 0.1826 0.3445 0.025 Uiso d 1
H H5B 0.5607 0.1072 0.3215 0.025 Uiso d 1
O O6 0.0000 0.17771(16) 0.2500 0.0360(7) Uani d 1
H H6D 0.0536 0.1440 0.2591 0.054 Uiso d 1

loop_
_atom_site_aniso_label
_atom_site_aniso_U_11
_atom_site_aniso_U_22
_atom_site_aniso_U_33
_atom_site_aniso_U_12
_atom_site_aniso_U_13
_atom_site_aniso_U_23
C1 0.0210(11) 0.0091(10) 0.0196(11) -0.0029(8) -0.0021(9) 0.0035(8)
C2 0.0283(12) 0.0201(12) 0.0195(12) -0.0082(9) -0.0045(9) 0.0027(9)
C3 0.0225(11) 0.0146(11) 0.0200(11) 0.0029(9) -0.0018(9) 0.0014(8)
C4 0.0316(14) 0.0163(11) 0.0339(14) 0.0012(10) -0.0130(11) 0.0029(10)
C5 0.0251(12) 0.0141(11) 0.0204(11) 0.0000(9) -0.0015(9) 0.0014(8)
C6 0.0286(14) 0.0306(14) 0.0364(15) 0.0071(11) -0.0001(11) -0.0002(11)
C7 0.0301(13) 0.0188(11) 0.0228(12) -0.0083(9) 0.0093(10) -0.0063(9)
C8 0.0297(14) 0.0368(15) 0.0242(13) -0.0046(11) -0.0009(10) 0.0021(11)
C9 0.0223(12) 0.0289(13) 0.0252(13) 0.0013(10) -0.0040(10) -0.0031(10)
C10 0.0306(13) 0.0326(14) 0.0216(12) -0.0087(11) 0.0120(10) -0.0081(10)
C11 0.0262(12) 0.0274(12) 0.0139(11) -0.0041(10) 0.0099(9) -0.0033(9)
C12 0.0297(13) 0.0254(12) 0.0221(12) 0.0007(10) 0.0109(10) 0.0008(10)
C13 0.0224(12) 0.0336(13) 0.0195(12) -0.0005(10) 0.0075(9) -0.0003(10)
C14 0.0249(12) 0.0200(11) 0.0316(13) -0.0040(9) 0.0136(10) 0.0011(10)
C15 0.0221(11) 0.0135(10) 0.0139(10) -0.0017(8) 0.0003(8) -0.0005(8)
C16 0.0197(11) 0.0215(11) 0.0234(12) 0.0026(9) 0.0040(9) 0.0016(9)
C17 0.0280(13) 0.0217(12) 0.0240(12) 0.0073(10) 0.0024(10) 0.0012(9)
C18 0.0382(14) 0.0132(10) 0.0201(12) -0.0078(10) -0.0002(10) 0.0020(9)
C19 0.0253(12) 0.0114(10) 0.0183(11) -0.0015(8) -0.0043(9) 0.0032(8)
C20 0.0274(13) 0.0174(11) 0.0241(12) -0.0087(9) -0.0040(10) 0.0050(9)
C21 0.0281(13) 0.0176(11) 0.0208(12) -0.0078(9) -0.0077(9) 0.0028(9)
N1 0.0243(10) 0.0220(10) 0.0238(10) -0.0038(8) 0.0038(8) -0.0043(8)
N2 0.0329(12) 0.0278(11) 0.0243(11) -0.0084(9) 0.0111(9) -0.0084(9)
N3 0.0180(9) 0.0152(9) 0.0151(9) -0.0006(7) 0.0023(7) 0.0009(7)
N4 0.0260(10) 0.0123(9) 0.0166(9) -0.0022(7) 0.0004(8) 0.0017(7)
Ni1 0.01322(15) 0.01142(15) 0.01584(15) -0.00161(10) 0.00288(10) -0.00095(10)
O1 0.0186(8) 0.0211(8) 0.0182(8) -0.0024(6) 0.0027(6) 0.0024(6)
O2 0.0152(8) 0.0174(8) 0.0219(8) -0.0010(6) 0.0006(6) -0.0019(6)
O3 0.0259(9) 0.0140(8) 0.0378(10) -0.0021(7) -0.0104(8) 0.0013(7)
O4 0.0245(9) 0.0149(8) 0.0531(12) 0.0000(7) -0.0090(8) -0.0037(8)
O5 0.0161(7) 0.0156(7) 0.0182(8) 0.0004(6) 0.0030(6) -0.0032(6)
O6 0.0214(13) 0.0247(13) 0.0595(19) 0.000 -0.0066(12) 0.000

loop_
_atom_type_symbol
_atom_type_description
_atom_type_scat_dispersion_real
_atom_type_scat_dispersion_imag
_atom_type_scat_source
C C 0.0033 0.0016 'International Tables Vol C Tables 4.2.6.8 and 6.1.1.4'
H H 0.0000 0.0000 'International Tables Vol C Tables 4.2.6.8 and 6.1.1.4'
N N 0.0061 0.0033 'International Tables Vol C Tables 4.2.6.8 and 6.1.1.4'
O O 0.0106 0.0060 'International Tables Vol C Tables 4.2.6.8 and 6.1.1.4'
Ni Ni 0.3393 1.1124 'International Tables Vol C Tables 4.2.6.8 and 6.1.1.4'

loop_
_geom_angle_atom_site_label_1
_geom_angle_atom_site_label_2
_geom_angle_atom_site_label_3
_geom_angle_site_symmetry_1
_geom_angle_site_symmetry_3
_geom_angle
O2 C1 O1 . . 120.0(2)
O2 C1 C2 . . 119.8(2)
O1 C1 C2 . . 120.2(2)
O2 C1 Ni1 . . 60.84(11)
O1 C1 Ni1 . . 59.16(11)
C2 C1 Ni1 . . 178.69(17)
C1 C2 C3 . 4_545 113.14(19)
C1 C2 H2A . . 109.0
C3 C2 H2A 4_545 . 109.0
C1 C2 H2B . . 109.0
C3 C2 H2B 4_545 . 109.0
H2A C2 H2B . . 107.8
C4 C3 C2 . 4 112.7(2)
C4 C3 H3A . . 109.0
C2 C3 H3A 4 . 109.0
C4 C3 H3B . . 109.0
C2 C3 H3B 4 . 109.0
H3A C3 H3B . . 107.8
C3 C4 C5 . . 114.7(2)
C3 C4 H4A . . 108.6
C5 C4 H4A . . 108.6
C3 C4 H4B . . 108.6
C5 C4 H4B . . 108.6
H4A C4 H4B . . 107.6
O4 C5 O3 . . 125.3(2)
O4 C5 C4 . . 119.6(2)
O3 C5 C4 . . 114.9(2)
C7 C6 H6A . . 109.5
C7 C6 H6B . . 109.5
H6A C6 H6B . . 109.5
C7 C6 H6C . . 109.5
H6A C6 H6C . . 109.5
H6B C6 H6C . . 109.5
N1 C7 N2 . . 112.1(2)
N1 C7 C6 . . 124.8(2)
N2 C7 C6 . . 123.1(2)
C9 C8 N2 . . 106.2(2)
C9 C8 H8 . . 126.9
N2 C8 H8 . . 126.9
C8 C9 N1 . . 110.0(2)
C8 C9 H9 . . 125.0
N1 C9 H9 . . 125.0
N2 C10 C11 . . 110.55(19)
N2 C10 H10A . . 109.5
C11 C10 H10A . . 109.5
N2 C10 H10B . . 109.5
C11 C10 H10B . . 109.5
H10A C10 H10B . . 108.1
C12 C11 C13 . 5_556 118.7(2)
C12 C11 C10 . . 120.7(2)
C13 C11 C10 5_556 . 120.6(2)
C11 C12 C13 . . 120.5(2)
C11 C12 H12 . . 119.8
C13 C12 H12 . . 119.8
C12 C13 C11 . 5_556 120.9(2)
C12 C13 H13 . . 119.6
C11 C13 H13 5_556 . 119.6
C15 C14 H14A . . 109.5
C15 C14 H14B . . 109.5
H14A C14 H14B . . 109.5
C15 C14 H14C . . 109.5
H14A C14 H14C . . 109.5
H14B C14 H14C . . 109.5
N3 C15 N4 . . 110.2(2)
N3 C15 C14 . . 126.9(2)
N4 C15 C14 . . 123.0(2)
C17 C16 N3 . . 109.7(2)
C17 C16 H16 . . 125.2
N3 C16 H16 . . 125.2
C16 C17 N4 . . 105.9(2)
C16 C17 H17 . . 127.0
N4 C17 H17 . . 127.0
N4 C18 C19 . . 113.85(19)
N4 C18 H18A . . 108.8
C19 C18 H18A . . 108.8
N4 C18 H18B . . 108.8
C19 C18 H18B . . 108.8
H18A C18 H18B . . 107.7
C21 C19 C20 . . 117.9(2)
C21 C19 C18 . . 119.1(2)
C20 C19 C18 . . 122.9(2)
C21 C20 C19 7_546 . 121.0(2)
C21 C20 H20 7_546 . 119.5
C19 C20 H20 . . 119.5
C20 C21 C19 7_546 . 121.1(2)
C20 C21 H21 7_546 . 119.4
C19 C21 H21 . . 119.4
C7 N1 C9 . . 105.3(2)
C7 N1 Ni1 . . 129.26(18)
C9 N1 Ni1 . . 123.46(17)
C7 N2 C8 . . 106.4(2)
C7 N2 C10 . . 127.1(2)
C8 N2 C10 . . 124.9(2)
C15 N3 C16 . . 106.35(19)
C15 N3 Ni1 . . 127.36(15)
C16 N3 Ni1 . . 125.20(15)
C15 N4 C17 . . 107.90(19)
C15 N4 C18 . . 125.4(2)
C17 N4 C18 . . 126.7(2)
O3 Ni1 O5 . . 92.43(7)
O3 Ni1 N3 . . 173.08(7)
O5 Ni1 N3 . . 93.47(7)
O3 Ni1 N1 . . 93.34(8)
O5 Ni1 N1 . . 89.79(7)
N3 Ni1 N1 . . 90.29(8)
O3 Ni1 O1 . . 89.19(7)
O5 Ni1 O1 . . 101.27(6)
N3 Ni1 O1 . . 86.12(7)
N1 Ni1 O1 . . 168.54(7)
O3 Ni1 O2 . . 85.18(6)
O5 Ni1 O2 . . 162.55(6)
N3 Ni1 O2 . . 88.11(7)
N1 Ni1 O2 . . 107.59(7)
O1 Ni1 O2 . . 61.46(6)
O3 Ni1 C1 . . 86.82(7)
O5 Ni1 C1 . . 132.01(7)
N3 Ni1 C1 . . 86.56(7)
N1 Ni1 C1 . . 138.19(8)
O1 Ni1 C1 . . 30.77(7)
O2 Ni1 C1 . . 30.69(7)
C1 O1 Ni1 . . 90.06(13)
C1 O2 Ni1 . . 88.47(13)
C5 O3 Ni1 . . 127.51(15)
Ni1 O5 H5A . . 97.0
Ni1 O5 H5B . . 116.7
H5A O5 H5B . . 114.7

loop_
_geom_bond_atom_site_label_1
_geom_bond_atom_site_label_2
_geom_bond_site_symmetry_2
_geom_bond_distance
C1 O2 . 1.264(3)
C1 O1 . 1.266(3)
C1 C2 . 1.510(3)
C1 Ni1 . 2.475(2)
C2 C3 4_545 1.531(3)
C2 H2A . 0.9900
C2 H2B . 0.9900
C3 C4 . 1.522(3)
C3 C2 4 1.531(3)
C3 H3A . 0.9900
C3 H3B . 0.9900
C4 C5 . 1.526(3)
C4 H4A . 0.9900
C4 H4B . 0.9900
C5 O4 . 1.247(3)
C5 O3 . 1.259(3)
C6 C7 . 1.490(4)
C6 H6A . 0.9800
C6 H6B . 0.9800
C6 H6C . 0.9800
C7 N1 . 1.308(3)
C7 N2 . 1.346(3)
C8 C9 . 1.334(4)
C8 N2 . 1.396(4)
C8 H8 . 0.9500
C9 N1 . 1.394(3)
C9 H9 . 0.9500
C10 N2 . 1.454(3)
C10 C11 . 1.519(3)
C10 H10A . 0.9900
C10 H10B . 0.9900
C11 C12 . 1.389(4)
C11 C13 5_556 1.391(4)
C12 C13 . 1.390(4)
C12 H12 . 0.9500
C13 C11 5_556 1.391(4)
C13 H13 . 0.9500
C14 C15 . 1.482(3)
C14 H14A . 0.9800
C14 H14B . 0.9800
C14 H14C . 0.9800
C15 N3 . 1.325(3)
C15 N4 . 1.353(3)
C16 C17 . 1.351(4)
C16 N3 . 1.385(3)
C16 H16 . 0.9500
C17 N4 . 1.383(3)
C17 H17 . 0.9500
C18 N4 . 1.462(3)
C18 C19 . 1.521(3)
C18 H18A . 0.9900
C18 H18B . 0.9900
C19 C21 . 1.391(3)
C19 C20 . 1.392(3)
C20 C21 7_546 1.388(3)
C20 H20 . 0.9500
C21 C20 7_546 1.388(3)
C21 H21 . 0.9500
N1 Ni1 . 2.077(2)
N3 Ni1 . 2.0746(18)
Ni1 O3 . 2.0350(16)
Ni1 O5 . 2.0503(15)
Ni1 O1 . 2.1252(16)
Ni1 O2 . 2.1622(15)
O5 H5A . 0.8535
O5 H5B . 0.8559
O6 H6D . 0.8484

loop_
_geom_hbond_atom_site_label_D
_geom_hbond_atom_site_label_H
_geom_hbond_atom_site_label_A
_geom_hbond_site_symmetry_A
_geom_hbond_distance_DH
_geom_hbond_distance_HA
_geom_hbond_distance_DA
_geom_hbond_angle_DHA
O5 H5A O4 . 0.85 1.76 2.602(2) 168.0
O5 H5B O1 2_655 0.86 1.84 2.694(2) 174.7
O6 H6D O2 . 0.85 2.00 2.837(2) 171.1

loop_
_geom_torsion_atom_site_label_1
_geom_torsion_atom_site_label_2
_geom_torsion_atom_site_label_3
_geom_torsion_atom_site_label_4
_geom_torsion_site_symmetry_1
_geom_torsion_site_symmetry_4
_geom_torsion
O2 C1 C2 C3 . 4_545 -56.0(3)
O1 C1 C2 C3 . 4_545 123.0(2)
C2 C3 C4 C5 4 . -161.4(2)
C3 C4 C5 O4 . . 1.0(4)
C3 C4 C5 O3 . . 177.5(2)
N2 C8 C9 N1 . . 0.7(3)
N2 C10 C11 C12 . . -119.4(2)
N2 C10 C11 C13 . 5_556 58.4(3)
C13 C11 C12 C13 5_556 . 0.0(4)
C10 C11 C12 C13 . . 177.9(2)
C11 C12 C13 C11 . 5_556 0.0(4)
N3 C16 C17 N4 . . -0.4(3)
N4 C18 C19 C21 . . 165.9(2)
N4 C18 C19 C20 . . -14.9(3)
C21 C19 C20 C21 . 7_546 0.0(4)
C18 C19 C20 C21 . 7_546 -179.2(2)
C20 C19 C21 C20 . 7_546 0.0(4)
C18 C19 C21 C20 . 7_546 179.2(2)
N2 C7 N1 C9 . . 0.8(3)
C6 C7 N1 C9 . . -178.9(2)
N2 C7 N1 Ni1 . . 165.07(16)
C6 C7 N1 Ni1 . . -14.6(4)
C8 C9 N1 C7 . . -0.9(3)
C8 C9 N1 Ni1 . . -166.32(17)
N1 C7 N2 C8 . . -0.4(3)
C6 C7 N2 C8 . . 179.3(2)
N1 C7 N2 C10 . . -166.5(2)
C6 C7 N2 C10 . . 13.2(4)
C9 C8 N2 C7 . . -0.2(3)
C9 C8 N2 C10 . . 166.3(2)
C11 C10 N2 C7 . . 68.9(3)
C11 C10 N2 C8 . . -94.8(3)
N4 C15 N3 C16 . . 0.6(2)
C14 C15 N3 C16 . . -178.8(2)
N4 C15 N3 Ni1 . . 169.04(14)
C14 C15 N3 Ni1 . . -10.3(3)
C17 C16 N3 C15 . . -0.1(3)
C17 C16 N3 Ni1 . . -168.90(16)
N3 C15 N4 C17 . . -0.8(3)
C14 C15 N4 C17 . . 178.6(2)
N3 C15 N4 C18 . . 178.1(2)
C14 C15 N4 C18 . . -2.5(3)
C16 C17 N4 C15 . . 0.7(3)
C16 C17 N4 C18 . . -178.2(2)
C19 C18 N4 C15 . . -69.1(3)
C19 C18 N4 C17 . . 109.6(3)
O2 C1 O1 Ni1 . . 0.3(2)
C2 C1 O1 Ni1 . . -178.66(18)
O1 C1 O2 Ni1 . . -0.31(19)
C2 C1 O2 Ni1 . . 178.67(18)
O4 C5 O3 Ni1 . . 12.1(4)
C4 C5 O3 Ni1 . . -164.25(17)

_cod_database_fobs_code 2021962
